data_7001021
loop_
_publ_author_name
'G\'omez-Ruiz, Santiago'
'Gallego, Beatriz'
'Hey-Hawkins, Evamarie'

_publ_section_title
;
 Platinum(II) tetramesityltetraphosphane-1,4-diides
;
_journal_issue 16
_journal_name_full 'Dalton Transactions'
_journal_page_first 2915
_journal_page_last 2920
_journal_paper_doi 10.1039/b822675j
_journal_year 2009
_chemical_formula_sum 'C56 H68 P4 Pt'
_chemical_formula_weight 1060.07
_chemical_name_systematic
;
?
;
_space_group_IT_number 15
_symmetry_cell_setting monoclinic
_symmetry_space_group_name_Hall '-C 2yc'
_symmetry_space_group_name_H-M 'C 1 2/c 1'
_atom_sites_solution_hydrogens geom
_atom_sites_solution_primary direct
_atom_sites_solution_secondary difmap
_audit_conform_dict_location ftp://ftp.iucr.org/pub/cif_core.dic
_audit_conform_dict_name cif_core.dic
_audit_conform_dict_version 2.3
_audit_creation_date 2007-08-03T12:06:06-00:00
_audit_creation_method 'WinGX routine CIF_UPDATE'
_cell_angle_alpha 90
_cell_angle_beta 94.319(19)
_cell_angle_gamma 90
_cell_formula_units_Z 4
_cell_length_a 16.960(4)
_cell_length_b 11.376(2)
_cell_length_c 26.197(6)
_cell_measurement_reflns_used 13086
_cell_measurement_temperature 130(2)
_cell_measurement_theta_max 32.4524
_cell_measurement_theta_min 2.5491
_cell_volume 5040.0(19)
_computing_cell_refinement
;
CrysAlis RED, Oxford Diffraction Ltd.,
Version 1.171.32.4 (release 27-04-2006 CrysAlis171 .NET)
(compiled Apr 27 2007,17:53:11)
;
_computing_data_collection
;
CrysAlis CCD, Oxford Diffraction Ltd.,
Version 1.171.32.4 (release 27-04-2006 CrysAlis171 .NET)
(compiled Apr 27 2007,17:53:11)
;
_computing_data_reduction
;
CrysAlis RED, Oxford Diffraction Ltd.,
Version 1.171.32.4 (release 27-04-2006 CrysAlis171 .NET)
(compiled Apr 27 2007,17:53:11)
;
_computing_structure_refinement 'SHELXL-97 (Sheldrick, 1997)'
_diffrn_ambient_temperature 130(2)
_diffrn_detector_area_resol_mean 16.356
_diffrn_measured_fraction_theta_full 0.999
_diffrn_measured_fraction_theta_max 0.999
_diffrn_measurement_device_type 'ccd xcalibur s'
_diffrn_measurement_method '\w scans and \f scans'
_diffrn_orient_matrix_UB_11 -0.0017736434
_diffrn_orient_matrix_UB_12 -0.0570370529
_diffrn_orient_matrix_UB_13 -0.011294726
_diffrn_orient_matrix_UB_21 -0.0410193481
_diffrn_orient_matrix_UB_22 -0.0038844449
_diffrn_orient_matrix_UB_23 0.004357386
_diffrn_orient_matrix_UB_31 -0.0100713415
_diffrn_orient_matrix_UB_32 0.0256877806
_diffrn_orient_matrix_UB_33 -0.0244190459
_diffrn_radiation_monochromator graphite
_diffrn_radiation_type MoK\a
_diffrn_radiation_wavelength 0.71073
_diffrn_reflns_av_R_equivalents 0.0961
_diffrn_reflns_av_unetI/netI 0.0658
_diffrn_reflns_limit_h_max 20
_diffrn_reflns_limit_h_min -20
_diffrn_reflns_limit_k_max 14
_diffrn_reflns_limit_k_min -14
_diffrn_reflns_limit_l_max 32
_diffrn_reflns_limit_l_min -32
_diffrn_reflns_number 53039
_diffrn_reflns_theta_full 26.02
_diffrn_reflns_theta_max 26.02
_diffrn_reflns_theta_min 2.61
_exptl_absorpt_coefficient_mu 2.947
_exptl_absorpt_correction_T_max 0.943
_exptl_absorpt_correction_T_min 0.640
_exptl_absorpt_correction_type multi-scan
_exptl_absorpt_process_details
;
CrysAlis RED, Oxford Diffraction Ltd.,
Version 1.171.32.4 (release 27-04-2006 CrysAlis171 .NET)
(compiled Apr 27 2007,17:53:11)
Empirical absorption correction using spherical harmonics,
implemented in SCALE3 ABSPACK scaling algorithm.
;
_exptl_crystal_colour 'dark orange'
_exptl_crystal_density_diffrn 1.397
_exptl_crystal_density_method 'not measured'
_exptl_crystal_description plates
_exptl_crystal_F_000 2168
_exptl_crystal_size_max 0.15
_exptl_crystal_size_mid 0.05
_exptl_crystal_size_min 0.02
_refine_diff_density_max 2.755
_refine_diff_density_min -1.279
_refine_diff_density_rms 0.137
_refine_ls_extinction_method none
_refine_ls_goodness_of_fit_ref 1.012
_refine_ls_hydrogen_treatment constr
_refine_ls_matrix_type full
_refine_ls_number_parameters 282
_refine_ls_number_reflns 4961
_refine_ls_number_restraints 0
_refine_ls_restrained_S_all 1.012
_refine_ls_R_factor_all 0.048
_refine_ls_R_factor_gt 0.0349
_refine_ls_shift/su_max 0.001
_refine_ls_shift/su_mean 0
_refine_ls_structure_factor_coef Fsqd
_refine_ls_weighting_details 'calc w=1/[\s^2^(Fo^2^)+(0.0441P)^2^+0.0000P] where P=(Fo^2^+2Fc^2^)/3'
_refine_ls_weighting_scheme calc
_refine_ls_wR_factor_gt 0.0788
_refine_ls_wR_factor_ref 0.0832
_reflns_number_gt 3881
_reflns_number_total 4961
_reflns_threshold_expression >2sigma(I)
_cod_data_source_file b822675j.txt
_cod_data_source_block c2c
_cod_original_sg_symbol_H-M C2/c
_cod_database_code 7001021

loop_
_symmetry_equiv_pos_as_xyz
'x, y, z'
'-x, y, -z+1/2'
'x+1/2, y+1/2, z'
'-x+1/2, y+1/2, -z+1/2'
'-x, -y, -z'
'x, -y, z-1/2'
'-x+1/2, -y+1/2, -z'
'x+1/2, -y+1/2, z-1/2'

loop_
_atom_site_label
_atom_site_type_symbol
_atom_site_fract_x
_atom_site_fract_y
_atom_site_fract_z
_atom_site_U_iso_or_equiv
_atom_site_adp_type
_atom_site_occupancy
_atom_site_symmetry_multiplicity
_atom_site_calc_flag
_atom_site_refinement_flags
_atom_site_disorder_assembly
_atom_site_disorder_group
Pt1 Pt 0 0.30760(2) 0.25 0.02218(10) Uani 1 2 d S . .
P1 P 0.08109(7) 0.45160(10) 0.28922(4) 0.0213(3) Uani 1 1 d . . .
P2 P 0.01003(7) 0.61539(10) 0.29225(4) 0.0213(3) Uani 1 1 d . . .
C1 C 0.0960(3) 0.4214(4) 0.35920(17) 0.0230(10) Uani 1 1 d . . .
C2 C 0.0340(3) 0.4039(4) 0.39196(17) 0.0261(11) Uani 1 1 d . . .
C3 C 0.0535(3) 0.3834(4) 0.44386(18) 0.0328(12) Uani 1 1 d . . .
H3 H 0.0118 0.3738 0.4658 0.039 Uiso 1 1 calc R . .
C4 C 0.1304(3) 0.3762(4) 0.46487(19) 0.0362(13) Uani 1 1 d . . .
C5 C 0.1901(3) 0.3930(4) 0.43244(19) 0.0333(12) Uani 1 1 d . . .
H5 H 0.2435 0.3874 0.446 0.04 Uiso 1 1 calc R . .
C6 C 0.1747(3) 0.4178(4) 0.38041(18) 0.0270(11) Uani 1 1 d . . .
C7 C -0.0526(3) 0.4059(5) 0.37345(19) 0.0337(12) Uani 1 1 d . . .
H7A H -0.0841 0.3753 0.4004 0.051 Uiso 1 1 calc R . .
H7B H -0.0611 0.3569 0.3428 0.051 Uiso 1 1 calc R . .
H7C H -0.0688 0.4869 0.3652 0.051 Uiso 1 1 calc R . .
C8 C 0.1483(4) 0.3513(5) 0.5217(2) 0.0517(16) Uani 1 1 d . . .
H8A H 0.1228 0.4111 0.5418 0.078 Uiso 1 1 calc R . .
H8B H 0.2056 0.3535 0.5301 0.078 Uiso 1 1 calc R . .
H8C H 0.128 0.2734 0.5299 0.078 Uiso 1 1 calc R . .
C9 C 0.2450(3) 0.4430(5) 0.3498(2) 0.0397(13) Uani 1 1 d . . .
H9A H 0.2939 0.424 0.3705 0.06 Uiso 1 1 calc R . .
H9B H 0.2452 0.5264 0.3405 0.06 Uiso 1 1 calc R . .
H9C H 0.2415 0.3949 0.3187 0.06 Uiso 1 1 calc R . .
C10 C 0.0850(3) 0.7320(4) 0.30961(18) 0.0248(11) Uani 1 1 d . . .
C11 C 0.0673(3) 0.7998(4) 0.35236(17) 0.0255(10) Uani 1 1 d . . .
C12 C 0.1166(3) 0.8917(4) 0.36844(19) 0.0328(12) Uani 1 1 d . . .
H12 H 0.1033 0.9374 0.3969 0.039 Uiso 1 1 calc R . .
C13 C 0.1849(3) 0.9201(4) 0.34478(18) 0.0304(12) Uani 1 1 d . . .
C14 C 0.2029(3) 0.8511(4) 0.30364(19) 0.0302(11) Uani 1 1 d . . .
H14 H 0.2498 0.8676 0.2873 0.036 Uiso 1 1 calc R . .
C15 C 0.1545(3) 0.7575(4) 0.28505(18) 0.0251(10) Uani 1 1 d . . .
C16 C -0.0037(3) 0.7754(5) 0.3831(2) 0.0425(14) Uani 1 1 d . . .
H16A H -0.0043 0.8318 0.4113 0.064 Uiso 1 1 calc R . .
H16B H 0 0.6954 0.3969 0.064 Uiso 1 1 calc R . .
H16C H -0.0524 0.7835 0.3608 0.064 Uiso 1 1 calc R . .
C17 C 0.2366(3) 1.0203(5) 0.3635(2) 0.0450(14) Uani 1 1 d . . .
H17A H 0.2047 1.0918 0.3652 0.067 Uiso 1 1 calc R . .
H17B H 0.278 1.0328 0.3398 0.067 Uiso 1 1 calc R . .
H17C H 0.2612 1.0019 0.3976 0.067 Uiso 1 1 calc R . .
C18 C 0.1804(3) 0.6914(5) 0.23894(18) 0.0320(11) Uani 1 1 d . . .
H18A H 0.179 0.6067 0.2456 0.048 Uiso 1 1 calc R . .
H18B H 0.2344 0.7147 0.2325 0.048 Uiso 1 1 calc R . .
H18C H 0.1447 0.71 0.2089 0.048 Uiso 1 1 calc R . .
C19 C -0.0296(3) 0.1591(4) 0.19189(18) 0.0270(11) Uani 1 1 d . . .
H19 H -0.042 0.1874 0.1561 0.032 Uiso 1 1 calc R . .
C20 C -0.0906(3) 0.1723(4) 0.22273(19) 0.0280(12) Uani 1 1 d . . .
H20 H -0.1393 0.2068 0.2048 0.034 Uiso 1 1 calc R . .
C21 C -0.1067(3) 0.1000(5) 0.2695(2) 0.0378(13) Uani 1 1 d . . .
H21A H -0.135 0.0275 0.258 0.045 Uiso 1 1 calc R . .
H21B H -0.1422 0.1455 0.2904 0.045 Uiso 1 1 calc R . .
C22 C -0.0335(3) 0.0655(5) 0.3033(2) 0.0388(13) Uani 1 1 d . . .
H22A H -0.0496 0.0464 0.3379 0.047 Uiso 1 1 calc R . .
H22B H -0.0107 -0.0066 0.2892 0.047 Uiso 1 1 calc R . .
C31 C 0.6844(3) 0.1821(5) 0.5069(2) 0.0460(15) Uani 1 1 d . . .
H31 H 0.6397 0.1343 0.5118 0.055 Uiso 1 1 calc R . .
C32 C 0.7090(3) 0.1981(5) 0.4584(2) 0.0433(14) Uani 1 1 d . . .
H32 H 0.6804 0.1634 0.4297 0.052 Uiso 1 1 calc R . .
C33 C 0.7753(3) 0.2648(5) 0.4519(2) 0.0430(14) Uani 1 1 d . . .
H33 H 0.7934 0.2741 0.4187 0.052 Uiso 1 1 calc R . .
C41 C 0.9199(4) 0.0203(5) 0.4912(2) 0.0503(15) Uani 1 1 d . . .
H41 H 0.8648 0.0344 0.4854 0.06 Uiso 1 1 calc R . .
C42 C 0.9731(4) 0.0900(5) 0.4680(2) 0.0520(16) Uani 1 1 d . . .
H42 H 0.9544 0.1516 0.4458 0.062 Uiso 1 1 calc R . .
C43 C 1.0526(4) 0.0714(5) 0.4764(2) 0.0485(15) Uani 1 1 d . . .
H43 H 1.089 0.1204 0.4605 0.058 Uiso 1 1 calc R . .

loop_
_atom_site_aniso_label
_atom_site_aniso_U_11
_atom_site_aniso_U_22
_atom_site_aniso_U_33
_atom_site_aniso_U_23
_atom_site_aniso_U_13
_atom_site_aniso_U_12
Pt1 0.02489(15) 0.01834(14) 0.02319(15) 0 0.00094(10) 0
P1 0.0234(6) 0.0190(6) 0.0214(6) 0.0001(5) 0.0009(5) -0.0006(5)
P2 0.0228(6) 0.0198(6) 0.0214(6) -0.0001(5) 0.0022(5) -0.0010(5)
C1 0.027(2) 0.021(2) 0.022(2) -0.001(2) 0.004(2) 0.001(2)
C2 0.036(3) 0.020(2) 0.022(3) 0.001(2) 0.003(2) -0.001(2)
C3 0.047(3) 0.027(3) 0.026(3) 0.004(2) 0.010(2) -0.004(2)
C4 0.059(4) 0.023(3) 0.026(3) -0.004(2) -0.004(3) -0.007(3)
C5 0.034(3) 0.031(3) 0.033(3) -0.001(2) -0.014(2) -0.001(2)
C6 0.032(3) 0.021(2) 0.027(3) -0.001(2) -0.001(2) 0.000(2)
C7 0.034(3) 0.039(3) 0.029(3) 0.008(2) 0.010(2) -0.003(2)
C8 0.084(5) 0.044(3) 0.024(3) 0.002(3) -0.012(3) -0.008(3)
C9 0.026(3) 0.048(3) 0.044(3) 0.000(3) -0.004(2) 0.001(2)
C10 0.027(3) 0.019(2) 0.027(3) 0.003(2) -0.004(2) -0.0001(19)
C11 0.032(2) 0.022(2) 0.022(2) -0.003(2) 0.0008(19) 0.002(2)
C12 0.041(3) 0.027(3) 0.028(3) -0.006(2) -0.008(2) 0.002(2)
C13 0.039(3) 0.022(3) 0.028(3) 0.005(2) -0.012(2) -0.003(2)
C14 0.024(3) 0.031(3) 0.034(3) 0.009(2) -0.005(2) -0.002(2)
C15 0.028(3) 0.020(2) 0.027(3) 0.005(2) -0.002(2) -0.002(2)
C16 0.048(3) 0.047(4) 0.034(3) -0.017(3) 0.015(3) -0.004(3)
C17 0.050(3) 0.033(3) 0.049(3) 0.001(3) -0.015(3) -0.009(3)
C18 0.028(2) 0.037(3) 0.031(3) -0.002(3) 0.008(2) -0.006(2)
C19 0.031(3) 0.025(3) 0.023(3) -0.008(2) -0.008(2) 0.000(2)
C20 0.020(2) 0.019(3) 0.042(3) 0.005(2) -0.016(2) -0.0067(19)
C21 0.037(3) 0.033(3) 0.043(3) 0.004(3) -0.003(2) -0.010(2)
C22 0.042(3) 0.034(3) 0.039(3) 0.005(3) -0.003(2) -0.013(3)
C31 0.042(3) 0.037(3) 0.061(4) 0.014(3) 0.011(3) -0.003(3)
C32 0.052(3) 0.034(3) 0.042(3) 0.001(3) -0.009(3) 0.010(3)
C33 0.055(4) 0.038(3) 0.038(3) 0.010(3) 0.012(3) 0.006(3)
C41 0.059(4) 0.038(3) 0.053(4) -0.018(3) -0.001(3) 0.003(3)
C42 0.084(5) 0.031(3) 0.041(4) -0.007(3) 0.004(3) 0.007(3)
C43 0.071(4) 0.029(3) 0.046(4) -0.011(3) 0.012(3) -0.002(3)

loop_
_atom_type_symbol
_atom_type_description
_atom_type_scat_dispersion_real
_atom_type_scat_dispersion_imag
_atom_type_scat_source
Pt Pt -1.7033 8.3905 'International Tables Vol C Tables 4.2.6.8 and 6.1.1.4'
P P 0.1023 0.0942 'International Tables Vol C Tables 4.2.6.8 and 6.1.1.4'
C C 0.0033 0.0016 'International Tables Vol C Tables 4.2.6.8 and 6.1.1.4'
H H 0 0 'International Tables Vol C Tables 4.2.6.8 and 6.1.1.4'

loop_
_geom_angle_atom_site_label_1
_geom_angle_atom_site_label_2
_geom_angle_atom_site_label_3
_geom_angle
_geom_angle_site_symmetry_1
_geom_angle_site_symmetry_3
_geom_angle_publ_flag
C20 Pt1 C20 93.8(2) . 2 ?
C20 Pt1 C19 34.92(17) . . ?
C20 Pt1 C19 79.50(16) 2 . ?
C20 Pt1 C19 79.50(16) . 2 ?
C20 Pt1 C19 34.92(17) 2 2 ?
C19 Pt1 C19 85.7(2) . 2 ?
C20 Pt1 P1 170.77(14) . . ?
C20 Pt1 P1 88.55(12) 2 . ?
C19 Pt1 P1 154.13(12) . . ?
C19 Pt1 P1 97.61(12) 2 . ?
C20 Pt1 P1 88.55(11) . 2 ?
C20 Pt1 P1 170.77(14) 2 2 ?
C19 Pt1 P1 97.61(12) . 2 ?
C19 Pt1 P1 154.13(12) 2 2 ?
P1 Pt1 P1 90.54(6) . 2 ?
C1 P1 P2 98.82(15) . . ?
C1 P1 Pt1 109.65(15) . . ?
P2 P1 Pt1 107.55(6) . . ?
C10 P2 P2 107.08(15) . 2 ?
C10 P2 P1 104.03(15) . . ?
P2 P2 P1 90.42(5) 2 . ?
C6 C1 C2 118.7(4) . . ?
C6 C1 P1 116.6(3) . . ?
C2 C1 P1 124.6(3) . . ?
C3 C2 C1 118.7(4) . . ?
C3 C2 C7 117.9(4) . . ?
C1 C2 C7 123.4(4) . . ?
C4 C3 C2 123.1(5) . . ?
C3 C4 C5 117.4(4) . . ?
C3 C4 C8 120.9(5) . . ?
C5 C4 C8 121.7(5) . . ?
C4 C5 C6 122.4(5) . . ?
C5 C6 C1 119.5(4) . . ?
C5 C6 C9 117.3(4) . . ?
C1 C6 C9 123.2(4) . . ?
C11 C10 C15 118.9(4) . . ?
C11 C10 P2 113.5(3) . . ?
C15 C10 P2 127.6(4) . . ?
C12 C11 C10 119.6(4) . . ?
C12 C11 C16 117.4(4) . . ?
C10 C11 C16 122.9(4) . . ?
C11 C12 C13 122.9(5) . . ?
C14 C13 C12 117.0(4) . . ?
C14 C13 C17 121.8(5) . . ?
C12 C13 C17 121.2(5) . . ?
C13 C14 C15 122.7(5) . . ?
C14 C15 C10 118.8(4) . . ?
C14 C15 C18 117.0(4) . . ?
C10 C15 C18 124.2(4) . . ?
C20 C19 C22 126.3(5) . 2 ?
C20 C19 Pt1 70.5(3) . . ?
C22 C19 Pt1 110.2(3) 2 . ?
C19 C20 C21 127.4(4) . . ?
C19 C20 Pt1 74.6(3) . . ?
C21 C20 Pt1 105.9(3) . . ?
C20 C21 C22 115.0(4) . . ?
C19 C22 C21 114.1(4) 2 . ?
C33 C31 C32 119.9(5) 7_656 . ?
C31 C32 C33 119.5(5) . . ?
C31 C33 C32 120.5(5) 7_656 . ?
C42 C41 C43 119.8(6) . 5_756 ?
C43 C42 C41 120.7(6) . . ?
C42 C43 C41 119.5(6) . 5_756 ?

loop_
_geom_bond_atom_site_label_1
_geom_bond_atom_site_label_2
_geom_bond_distance
_geom_bond_site_symmetry_2
_geom_bond_publ_flag
Pt1 C20 2.253(4) . ?
Pt1 C20 2.253(4) 2 ?
Pt1 C19 2.304(4) . ?
Pt1 C19 2.304(4) 2 ?
Pt1 P1 2.3277(12) . ?
Pt1 P1 2.3277(12) 2 ?
P1 C1 1.863(5) . ?
P1 P2 2.2237(17) . ?
P2 C10 1.870(5) . ?
P2 P2 2.214(2) 2 ?
C1 C6 1.407(6) . ?
C1 C2 1.421(6) . ?
C2 C3 1.395(7) . ?
C2 C7 1.512(6) . ?
C3 C4 1.380(7) . ?
C4 C5 1.382(7) . ?
C4 C8 1.524(7) . ?
C5 C6 1.397(7) . ?
C6 C9 1.513(7) . ?
C10 C11 1.411(6) . ?
C10 C15 1.414(6) . ?
C11 C12 1.384(7) . ?
C11 C16 1.523(7) . ?
C12 C13 1.392(7) . ?
C13 C14 1.386(7) . ?
C13 C17 1.498(7) . ?
C14 C15 1.408(7) . ?
C15 C18 1.517(7) . ?
C19 C20 1.368(7) . ?
C19 C22 1.508(6) 2 ?
C20 C21 1.518(7) . ?
C21 C22 1.521(7) . ?
C22 C19 1.508(6) 2 ?
C31 C33 1.372(8) 7_656 ?
C31 C32 1.377(8) . ?
C32 C33 1.379(8) . ?
C33 C31 1.372(8) 7_656 ?
C41 C42 1.378(8) . ?
C41 C43 1.402(8) 5_756 ?
C42 C43 1.365(8) . ?
C43 C41 1.402(8) 5_756 ?

loop_
_geom_torsion_atom_site_label_1
_geom_torsion_atom_site_label_2
_geom_torsion_atom_site_label_3
_geom_torsion_atom_site_label_4
_geom_torsion
_geom_torsion_site_symmetry_1
_geom_torsion_site_symmetry_2
_geom_torsion_site_symmetry_3
_geom_torsion_site_symmetry_4
_geom_torsion_publ_flag
C20 Pt1 P1 C1 44.7(8) . . . . ?
C20 Pt1 P1 C1 -60.2(2) 2 . . . ?
C19 Pt1 P1 C1 -122.1(3) . . . . ?
C19 Pt1 P1 C1 -26.4(2) 2 . . . ?
P1 Pt1 P1 C1 129.01(16) 2 . . . ?
C20 Pt1 P1 P2 -61.7(7) . . . . ?
C20 Pt1 P1 P2 -166.66(14) 2 . . . ?
C19 Pt1 P1 P2 131.4(3) . . . . ?
C19 Pt1 P1 P2 -132.84(13) 2 . . . ?
P1 Pt1 P1 P2 22.53(4) 2 . . . ?
C1 P1 P2 C10 78.9(2) . . . . ?
Pt1 P1 P2 C10 -167.17(15) . . . . ?
C1 P1 P2 P2 -173.39(15) . . . 2 ?
Pt1 P1 P2 P2 -59.44(7) . . . 2 ?
P2 P1 C1 C6 -120.0(3) . . . . ?
Pt1 P1 C1 C6 127.7(3) . . . . ?
P2 P1 C1 C2 58.9(4) . . . . ?
Pt1 P1 C1 C2 -53.4(4) . . . . ?
C6 C1 C2 C3 -0.3(7) . . . . ?
P1 C1 C2 C3 -179.3(3) . . . . ?
C6 C1 C2 C7 180.0(4) . . . . ?
P1 C1 C2 C7 1.0(7) . . . . ?
C1 C2 C3 C4 -1.7(7) . . . . ?
C7 C2 C3 C4 178.1(5) . . . . ?
C2 C3 C4 C5 1.4(7) . . . . ?
C2 C3 C4 C8 -178.9(5) . . . . ?
C3 C4 C5 C6 0.8(7) . . . . ?
C8 C4 C5 C6 -178.9(5) . . . . ?
C4 C5 C6 C1 -2.7(7) . . . . ?
C4 C5 C6 C9 175.7(5) . . . . ?
C2 C1 C6 C5 2.4(7) . . . . ?
P1 C1 C6 C5 -178.6(4) . . . . ?
C2 C1 C6 C9 -175.9(5) . . . . ?
P1 C1 C6 C9 3.2(6) . . . . ?
P2 P2 C10 C11 137.9(3) 2 . . . ?
P1 P2 C10 C11 -127.2(3) . . . . ?
P2 P2 C10 C15 -42.0(4) 2 . . . ?
P1 P2 C10 C15 52.9(4) . . . . ?
C15 C10 C11 C12 1.9(7) . . . . ?
P2 C10 C11 C12 -178.0(3) . . . . ?
C15 C10 C11 C16 -176.8(4) . . . . ?
P2 C10 C11 C16 3.3(6) . . . . ?
C10 C11 C12 C13 -1.2(7) . . . . ?
C16 C11 C12 C13 177.6(5) . . . . ?
C11 C12 C13 C14 -0.5(7) . . . . ?
C11 C12 C13 C17 -180.0(4) . . . . ?
C12 C13 C14 C15 1.4(7) . . . . ?
C17 C13 C14 C15 -179.1(4) . . . . ?
C13 C14 C15 C10 -0.7(7) . . . . ?
C13 C14 C15 C18 178.5(4) . . . . ?
C11 C10 C15 C14 -1.0(6) . . . . ?
P2 C10 C15 C14 178.9(3) . . . . ?
C11 C10 C15 C18 179.9(4) . . . . ?
P2 C10 C15 C18 -0.3(7) . . . . ?
C20 Pt1 C19 C20 112.5(3) 2 . . . ?
C19 Pt1 C19 C20 77.8(3) 2 . . . ?
P1 Pt1 C19 C20 176.4(2) . . . . ?
P1 Pt1 C19 C20 -76.3(3) 2 . . . ?
C20 Pt1 C19 C22 -122.6(5) . . . 2 ?
C20 Pt1 C19 C22 -10.1(3) 2 . . 2 ?
C19 Pt1 C19 C22 -44.8(3) 2 . . 2 ?
P1 Pt1 C19 C22 53.7(5) . . . 2 ?
P1 Pt1 C19 C22 161.0(3) 2 . . 2 ?
C22 C19 C20 C21 2.8(8) 2 . . . ?
Pt1 C19 C20 C21 -98.4(5) . . . . ?
C22 C19 C20 Pt1 101.2(4) 2 . . . ?
C20 Pt1 C20 C19 -65.5(3) 2 . . . ?
C19 Pt1 C20 C19 -97.5(3) 2 . . . ?
P1 Pt1 C20 C19 -170.0(6) . . . . ?
P1 Pt1 C20 C19 105.5(3) 2 . . . ?
C20 Pt1 C20 C21 59.7(3) 2 . . . ?
C19 Pt1 C20 C21 125.2(4) . . . . ?
C19 Pt1 C20 C21 27.7(3) 2 . . . ?
P1 Pt1 C20 C21 -44.8(9) . . . . ?
P1 Pt1 C20 C21 -129.3(3) 2 . . . ?
C19 C20 C21 C22 38.8(7) . . . . ?
Pt1 C20 C21 C22 -43.7(5) . . . . ?
C20 C21 C22 C19 37.4(7) . . . 2 ?
C33 C31 C32 C33 1.9(9) 7_656 . . . ?
C31 C32 C33 C31 -1.9(9) . . . 7_656 ?
C43 C41 C42 C43 -0.7(9) 5_756 . . . ?
C41 C42 C43 C41 0.7(9) . . . 5_756 ?
